data_2011863
loop_
_publ_author_name
'Xiao, Yingxin'
'Voll, Ronald J.'
'Billodeaux, Damon R.'
'Fronczek, Frank R.'
'Younathan, Ezzat S.'

_publ_section_title
;
 2,5-<i>O</i>-Methylene-<small>D</small>-mannitol: two polymorphs and
 the NaI complex
;
_journal_issue 4
_journal_name_full 'Acta Crystallographica Section C'
_journal_page_first 379
_journal_page_last 382
_journal_paper_doi 10.1107/S0108270101000506
_journal_volume 57
_journal_year 2001
_chemical_formula_moiety 'C7 H14 O6'
_chemical_formula_sum 'C7 H14 O6'
_chemical_formula_weight 194.18
_chemical_name_systematic
;
4(R),7(R)-di-(hydroxymethyl)-5(R),6(R)-dihydroxy-1,3-dioxepane
;
_space_group_IT_number 4
_symmetry_cell_setting monoclinic
_symmetry_space_group_name_Hall 'P 2yb'
_symmetry_space_group_name_H-M 'P 1 21 1'
_audit_creation_method 'WinGX routine CIF_UPDATE'
_cell_angle_alpha 90
_cell_angle_beta 110.64(2)
_cell_angle_gamma 90
_cell_formula_units_Z 4
_cell_length_a 7.218(3)
_cell_length_b 14.042(7)
_cell_length_c 9.160(2)
_cell_measurement_reflns_used 25
_cell_measurement_temperature 100
_cell_measurement_theta_max 12.7
_cell_measurement_theta_min 9.04
_cell_volume 868.8(6)
_computing_cell_refinement 'CAD4 Express'
_computing_data_collection 'CAD4 Express (Enraf Nonius, 1994)'
_computing_data_reduction 'XCAD4 (Harms & Wocadlo, 1995)'
_computing_molecular_graphics 'Ortep-3 for Windows (Farrugia, 1997)'
_computing_publication_material 'WinGX publication routines (Farrugia, 1998)'
_computing_structure_refinement 'SHELXL97 (Sheldrick, 1997)'
_computing_structure_solution 'SHELXS97 (Sheldrick, 1997)'
_diffrn_measured_fraction_theta_full .999
_diffrn_measured_fraction_theta_max .999
_diffrn_measurement_device_type 'Enraf-Nonius CAD4 (with Oxford Cryostream)'
_diffrn_measurement_method '\w-2\q scans'
_diffrn_radiation_type MoK\a
_diffrn_radiation_wavelength .71073
_diffrn_reflns_av_R_equivalents 0
_diffrn_reflns_limit_h_max 10
_diffrn_reflns_limit_h_min 0
_diffrn_reflns_limit_k_max 20
_diffrn_reflns_limit_k_min 0
_diffrn_reflns_limit_l_max 12
_diffrn_reflns_limit_l_min -13
_diffrn_reflns_number 3107
_diffrn_reflns_theta_full 32.0
_diffrn_reflns_theta_max 32.0
_diffrn_reflns_theta_min 2.3
_diffrn_standards_decay_% 2.0
_diffrn_standards_interval_time 60
_diffrn_standards_number 3
_exptl_absorpt_coefficient_mu .131
_exptl_absorpt_correction_type none
_exptl_crystal_colour colorless
_exptl_crystal_density_diffrn 1.484
_exptl_crystal_density_method 'not measured'
_exptl_crystal_description prism
_exptl_crystal_F_000 416
_exptl_crystal_size_max .23
_exptl_crystal_size_mid .18
_exptl_crystal_size_min .15
_refine_diff_density_max .39
_refine_diff_density_min -.32
_refine_ls_extinction_method none
_refine_ls_goodness_of_fit_ref 1.07
_refine_ls_hydrogen_treatment constr
_refine_ls_matrix_type full
_refine_ls_number_parameters 235
_refine_ls_number_reflns 3107
_refine_ls_number_restraints 1
_refine_ls_restrained_S_all 1.07
_refine_ls_R_factor_gt .045
_refine_ls_shift/su_max .001
_refine_ls_structure_factor_coef Fsqd
_refine_ls_weighting_details 'calc w = 1/[\s^2^(Fo^2^)+(0.0412P)^2^+0.4465P] where P=(Fo^2^+2Fc^2^)/3'
_refine_ls_weighting_scheme calc
_refine_ls_wR_factor_ref .113
_reflns_number_gt 2660
_reflns_number_total 3107
_reflns_threshold_expression I>2\s(I)
_cod_data_source_file da1162.cif
_cod_data_source_block II
_cod_original_cell_volume 868.9(6)
_cod_original_sg_symbol_H-M 'P 21'
_cod_database_code 2011863

loop_
_symmetry_equiv_pos_as_xyz
'x, y, z'
'-x, y+1/2, -z'

loop_
_atom_site_label
_atom_site_fract_x
_atom_site_fract_y
_atom_site_fract_z
_atom_site_U_iso_or_equiv
_atom_site_adp_type
_atom_site_calc_flag
_atom_site_refinement_flags
_atom_site_occupancy
_atom_site_disorder_assembly
_atom_site_disorder_group
_atom_site_type_symbol
O1A .6136(3) .99994(14) .6980(2) .0188(4) Uani d . 1 . . O
H1OA .734 .9998 .7544 .028 Uiso calc R 1 . . H
O2A .8384(3) .83075(14) .7446(2) .0141(3) Uani d . 1 . . O
O3A .3412(3) .74000(14) .5579(2) .0149(4) Uani d . 1 . . O
H3OA .2879 .6889 .5703 .022 Uiso calc R 1 . . H
O4A .5664(3) .56767(13) .5909(2) .0140(4) Uani d . 1 . . O
H4OA .5015 .5406 .5065 .021 Uiso calc R 1 . . H
O5A .9216(3) .74394(14) .5582(2) .0136(3) Uani d . 1 . . O
O6A 1.1450(3) .58171(15) .5790(3) .0267(5) Uani d . 1 . . O
H6OA 1.1972 .53 .6191 .04 Uiso calc R 1 . . H
C1A .5319(4) .9077(2) .6998(3) .0166(5) Uani d . 1 . . C
H1A1 .3894 .9083 .635 .02 Uiso calc R 1 . . H
H1A2 .5442 .8913 .8079 .02 Uiso calc R 1 . . H
C2A .6365(3) .83316(18) .6380(3) .0114(4) Uani d . 1 . . C
H2A .6322 .851 .5311 .014 Uiso calc R 1 . . H
C3A .5498(3) .73377(18) .6359(3) .0113(4) Uani d . 1 . . C
H3A .5758 .7139 .7461 .014 Uiso calc R 1 . . H
C4A .6361(3) .65799(17) .5586(3) .0099(4) Uani d . 1 . . C
H4A .5822 .6686 .4433 .012 Uiso calc R 1 . . H
C5A .8634(3) .65711(18) .6128(3) .0119(4) Uani d . 1 . . C
H5A .9227 .653 .7291 .014 Uiso calc R 1 . . H
C6A .9355(4) .5755(2) .5377(3) .0176(5) Uani d . 1 . . C
H6A1 .9002 .514 .5737 .021 Uiso calc R 1 . . H
H6A2 .8707 .5787 .4229 .021 Uiso calc R 1 . . H
C7A .9780(4) .81657(19) .6707(3) .0146(5) Uani d . 1 . . C
H7A1 .9943 .8767 .6201 .017 Uiso calc R 1 . . H
H7A2 1.1076 .8002 .7505 .017 Uiso calc R 1 . . H
O1B .2900(3) .41091(14) .7041(2) .0157(4) Uani d . 1 . . O
H1OB .2065 .3669 .6887 .024 Uiso calc R 1 . . H
O2B .4974(3) .25127(14) .8635(2) .0164(4) Uani d . 1 . . O
O3B .7858(3) .46133(13) .8393(2) .0177(4) Uani d . 1 . . O
H3OB .7281 .4958 .7616 .026 Uiso calc R 1 . . H
O4B .9638(3) .31511(14) .7091(2) .0156(4) Uani d . 1 . . O
H4OB .8807 .2934 .6265 .023 Uiso calc R 1 . . H
O5B .8096(3) .18285(14) .9920(2) .0152(4) Uani d . 1 . . O
O6B 1.0068(3) .03766(14) .8684(2) .0199(4) Uani d . 1 . . O
H6OB 1.0352 .0147 .9583 .03 Uiso calc R 1 . . H
C1B .4089(4) .4144(2) .8657(3) .0181(5) Uani d . 1 . . C
H1B1 .3265 .3987 .9289 .022 Uiso calc R 1 . . H
H1B2 .4611 .4797 .8934 .022 Uiso calc R 1 . . H
C2B .5809(4) .34439(18) .9034(3) .0131(5) Uani d . 1 . . C
H2B .6613 .3471 1.0173 .016 Uiso calc R 1 . . H
C3B .7135(4) .36573(18) .8078(3) .0119(4) Uani d . 1 . . C
H3B .6294 .3617 .6948 .014 Uiso calc R 1 . . H
C4B .8928(4) .30147(18) .8350(3) .0122(4) Uani d . 1 . . C
H4B .9989 .3238 .9325 .015 Uiso calc R 1 . . H
C5B .8603(4) .19514(18) .8551(3) .0122(4) Uani d . 1 . . C
H5B .7505 .1708 .7616 .015 Uiso calc R 1 . . H
C6B 1.0473(4) .13750(19) .8796(3) .0162(5) Uani d . 1 . . C
H6B1 1.1045 .1559 .8001 .019 Uiso calc R 1 . . H
H6B2 1.146 .1521 .9837 .019 Uiso calc R 1 . . H
C7B .6048(4) .1779(2) .9622(3) .0183(5) Uani d . 1 . . C
H7B1 .5818 .1813 1.0624 .022 Uiso calc R 1 . . H
H7B2 .5544 .1156 .9136 .022 Uiso calc R 1 . . H

loop_
_atom_site_aniso_label
_atom_site_aniso_U_11
_atom_site_aniso_U_22
_atom_site_aniso_U_33
_atom_site_aniso_U_12
_atom_site_aniso_U_13
_atom_site_aniso_U_23
O1A .0169(9) .0105(8) .0247(10) -.0003(7) .0020(7) -.0014(8)
O2A .0108(8) .0150(9) .0139(8) -.0008(7) .0010(6) -.0007(7)
O3A .0080(7) .0118(8) .0234(9) -.0006(7) .0036(7) .0044(7)
O4A .0119(8) .0096(8) .0206(9) -.0032(7) .0058(7) .0004(7)
O5A .0128(8) .0103(8) .0189(8) -.0027(7) .0071(7) .0007(7)
O6A .0113(9) .0140(10) .0574(15) .0037(8) .0154(9) .0088(10)
C1A .0173(12) .0130(11) .0204(12) .0015(10) .0076(10) -.0015(10)
C2A .0105(10) .0098(10) .0119(9) -.0007(8) .0016(8) .0004(8)
C3A .0089(10) .0118(11) .0129(10) -.0004(8) .0036(8) .0012(8)
C4A .0079(9) .0087(10) .0131(10) -.0024(8) .0038(8) -.0002(8)
C5A .0076(9) .0111(11) .0163(10) -.0016(8) .0032(8) .0032(9)
C6A .0127(11) .0139(12) .0280(13) -.0008(9) .0093(10) -.0006(10)
C7A .0109(10) .0117(11) .0203(11) -.0013(9) .0045(9) .0004(9)
O1B .0127(8) .0147(9) .0184(8) -.0006(7) .0038(7) .0024(7)
O2B .0140(8) .0130(8) .0209(9) -.0027(7) .0048(7) .0015(7)
O3B .0194(9) .0105(9) .0185(9) -.0008(7) .0009(7) .0015(7)
O4B .0169(9) .0173(9) .0147(8) -.0047(7) .0084(7) -.0016(7)
O5B .0158(8) .0154(9) .0154(8) .0003(7) .0067(7) .0022(7)
O6B .0235(10) .0111(9) .0204(9) .0018(8) .0020(8) -.0001(7)
C1B .0154(12) .0191(13) .0187(11) .0040(10) .0045(9) -.0032(10)
C2B .0127(11) .0115(11) .0146(10) .0004(9) .0041(8) -.0028(9)
C3B .0124(10) .0095(10) .0120(10) -.0013(9) .0022(8) .0000(8)
C4B .0119(10) .0115(11) .0136(10) -.0022(9) .0050(8) -.0004(8)
C5B .0135(10) .0101(10) .0146(10) -.0027(9) .0070(8) -.0012(8)
C6B .0117(10) .0132(12) .0217(12) .0002(9) .0034(9) -.0010(10)
C7B .0175(12) .0170(13) .0228(12) -.0009(10) .0101(10) .0057(10)

loop_
_atom_type_symbol
_atom_type_description
_atom_type_scat_dispersion_real
_atom_type_scat_dispersion_imag
_atom_type_scat_source
O O .0106 .006 'International Tables Vol C Tables 4.2.6.8 and 6.1.1.4'
C C .0033 .0016 'International Tables Vol C Tables 4.2.6.8 and 6.1.1.4'
H H 0 0 'International Tables Vol C Tables 4.2.6.8 and 6.1.1.4'

loop_
_geom_angle_atom_site_label_1
_geom_angle_atom_site_label_2
_geom_angle_atom_site_label_3
_geom_angle
C1A O1A H1OA 109.5
C7A O2A C2A 113.60(18)
C3A O3A H3OA 109.5
C4A O4A H4OA 109.5
C7A O5A C5A 113.94(19)
C6A O6A H6OA 109.5
O1A C1A C2A 111.2(2)
O1A C1A H1A1 109.4
C2A C1A H1A1 109.4
O1A C1A H1A2 109.4
C2A C1A H1A2 109.4
H1A1 C1A H1A2 108.0
O2A C2A C1A 106.35(19)
O2A C2A C3A 107.41(19)
C1A C2A C3A 112.4(2)
O2A C2A H2A 110.2
C1A C2A H2A 110.2
C3A C2A H2A 110.2
O3A C3A C2A 107.86(19)
O3A C3A C4A 110.03(19)
C2A C3A C4A 114.24(19)
O3A C3A H3A 108.2
C2A C3A H3A 108.2
C4A C3A H3A 108.2
O4A C4A C3A 106.92(18)
O4A C4A C5A 109.79(19)
C3A C4A C5A 114.77(19)
O4A C4A H4A 108.4
C3A C4A H4A 108.4
C5A C4A H4A 108.4
O5A C5A C6A 107.1(2)
O5A C5A C4A 106.90(19)
C6A C5A C4A 110.9(2)
O5A C5A H5A 110.6
C6A C5A H5A 110.6
C4A C5A H5A 110.6
O6A C6A C5A 109.5(2)
O6A C6A H6A1 109.8
C5A C6A H6A1 109.8
O6A C6A H6A2 109.8
C5A C6A H6A2 109.8
H6A1 C6A H6A2 108.2
O5A C7A O2A 112.5(2)
O5A C7A H7A1 109.1
O2A C7A H7A1 109.1
O5A C7A H7A2 109.1
O2A C7A H7A2 109.1
H7A1 C7A H7A2 107.8
C1B O1B H1OB 109.5
C7B O2B C2B 114.7(2)
C3B O3B H3OB 109.5
C4B O4B H4OB 109.5
C7B O5B C5B 114.20(19)
C6B O6B H6OB 109.5
O1B C1B C2B 110.9(2)
O1B C1B H1B1 109.5
C2B C1B H1B1 109.5
O1B C1B H1B2 109.5
C2B C1B H1B2 109.5
H1B1 C1B H1B2 108.0
O2B C2B C1B 107.2(2)
O2B C2B C3B 108.86(19)
C1B C2B C3B 111.5(2)
O2B C2B H2B 109.8
C1B C2B H2B 109.8
C3B C2B H2B 109.8
O3B C3B C4B 107.1(2)
O3B C3B C2B 108.9(2)
C4B C3B C2B 117.1(2)
O3B C3B H3B 107.8
C4B C3B H3B 107.8
C2B C3B H3B 107.8
O4B C4B C3B 108.3(2)
O4B C4B C5B 110.0(2)
C3B C4B C5B 116.0(2)
O4B C4B H4B 107.4
C3B C4B H4B 107.4
C5B C4B H4B 107.4
O5B C5B C6B 107.1(2)
O5B C5B C4B 108.63(19)
C6B C5B C4B 111.7(2)
O5B C5B H5B 109.8
C6B C5B H5B 109.8
C4B C5B H5B 109.8
O6B C6B C5B 111.3(2)
O6B C6B H6B1 109.4
C5B C6B H6B1 109.4
O6B C6B H6B2 109.4
C5B C6B H6B2 109.4
H6B1 C6B H6B2 108.0
O5B C7B O2B 113.0(2)
O5B C7B H7B1 109.0
O2B C7B H7B1 109.0
O5B C7B H7B2 109.0
O2B C7B H7B2 109.0
H7B1 C7B H7B2 107.8

loop_
_geom_bond_atom_site_label_1
_geom_bond_atom_site_label_2
_geom_bond_site_symmetry_2
_geom_bond_distance
_geom_bond_publ_flag
O1A C1A . 1.425(3) ?
O1A H1OA . .84 ?
O2A C7A . 1.412(3) ?
O2A C2A . 1.440(3) ?
O3A C3A . 1.424(3) ?
O3A H3OA . .84 ?
O4A C4A . 1.433(3) ?
O4A H4OA . .84 ?
O5A C7A . 1.404(3) ?
O5A C5A . 1.436(3) ?
O6A C6A . 1.427(3) ?
O6A H6OA . .84 ?
C1A C2A . 1.513(4) ?
C1A H1A1 . .99 ?
C1A H1A2 . .99 ?
C2A C3A . 1.527(3) ?
C2A H2A . 1.00 ?
C3A C4A . 1.527(3) ?
C3A H3A . 1.00 ?
C4A C5A . 1.538(3) ?
C4A H4A . 1.00 ?
C5A C6A . 1.519(4) ?
C5A H5A . 1.00 ?
C6A H6A1 . .99 ?
C6A H6A2 . .99 ?
C7A H7A1 . .99 ?
C7A H7A2 . .99 ?
O1B C1B . 1.426(3) ?
O1B H1OB . .84 ?
O2B C7B . 1.409(3) ?
O2B C2B . 1.432(3) ?
O3B C3B . 1.432(3) ?
O3B H3OB . .84 ?
O4B C4B . 1.430(3) ?
O4B H4OB . .84 ?
O5B C7B . 1.407(3) ?
O5B C5B . 1.435(3) ?
O6B C6B . 1.428(3) ?
O6B H6OB . .84 ?
C1B C2B . 1.525(4) ?
C1B H1B1 . .99 ?
C1B H1B2 . .99 ?
C2B C3B . 1.537(4) ?
C2B H2B . 1.00 ?
C3B C4B . 1.525(4) ?
C3B H3B . 1.00 ?
C4B C5B . 1.533(3) ?
C4B H4B . 1.00 ?
C5B C6B . 1.521(4) ?
C5B H5B . 1.00 ?
C6B H6B1 . .99 ?
C6B H6B2 . .99 ?
C7B H7B1 . .99 ?
C7B H7B2 . .99 ?

loop_
_geom_hbond_atom_site_label_D
_geom_hbond_atom_site_label_H
_geom_hbond_atom_site_label_A
_geom_hbond_site_symmetry_A
_geom_hbond_distance_DH
_geom_hbond_distance_HA
_geom_hbond_distance_DA
_geom_hbond_angle_DHA
O1A H1OA O6B 1_565 .84 1.95 2.765(3) 164
O3A H3OA O6A 1_455 .84 1.84 2.679(3) 173
O4A H4OA O1A 2_646 .84 1.85 2.678(3) 167
O6A H6OA O1B 1_655 .84 1.87 2.705(3) 175
O1B H1OB O4B 1_455 .84 1.97 2.726(3) 150
O3B H3OB O4A . .84 1.88 2.716(3) 172
O4B H4OB O3A 2_646 .84 2.02 2.854(3) 173
O6B H6OB O3B 2_747 .84 1.99 2.781(3) 156

loop_
_geom_torsion_atom_site_label_1
_geom_torsion_atom_site_label_2
_geom_torsion_atom_site_label_3
_geom_torsion_atom_site_label_4
_geom_torsion
C7A O2A C2A C1A -142.6(2)
C7A O2A C2A C3A 96.8(2)
O1A C1A C2A O2A 63.7(3)
O1A C1A C2A C3A -179.0(2)
O2A C2A C3A O3A 167.88(18)
C1A C2A C3A O3A 51.2(3)
O2A C2A C3A C4A -69.5(2)
C1A C2A C3A C4A 173.9(2)
O3A C3A C4A O4A -68.6(2)
C2A C3A C4A O4A 169.94(18)
O3A C3A C4A C5A 169.39(19)
C2A C3A C4A C5A 47.9(3)
C7A O5A C5A C6A -143.6(2)
C7A O5A C5A C4A 97.5(2)
O4A C4A C5A O5A 172.23(19)
C3A C4A C5A O5A -67.3(3)
O4A C4A C5A C6A 55.9(3)
C3A C4A C5A C6A 176.3(2)
O5A C5A C6A O6A 58.5(3)
C4A C5A C6A O6A 174.8(2)
C5A O5A C7A O2A -49.5(3)
C2A O2A C7A O5A -45.2(3)
C7B O2B C2B C1B -145.2(2)
C7B O2B C2B C3B 94.1(2)
O1B C1B C2B O2B -60.0(3)
O1B C1B C2B C3B 59.0(3)
O2B C2B C3B O3B 175.93(19)
C1B C2B C3B O3B 57.9(3)
O2B C2B C3B C4B -62.5(3)
C1B C2B C3B C4B 179.5(2)
O3B C3B C4B O4B -73.1(2)
C2B C3B C4B O4B 164.4(2)
O3B C3B C4B C5B 162.8(2)
C2B C3B C4B C5B 40.3(3)
C7B O5B C5B C6B -143.3(2)
C7B O5B C5B C4B 95.9(2)
O4B C4B C5B O5B 173.92(19)
C3B C4B C5B O5B -62.8(3)
O4B C4B C5B C6B 56.0(3)
C3B C4B C5B C6B 179.3(2)
O5B C5B C6B O6B 72.3(3)
C4B C5B C6B O6B -168.9(2)
C5B O5B C7B O2B -48.5(3)
C2B O2B C7B O5B -46.4(3)

loop_
_cod_related_entry_id
_cod_related_entry_database
_cod_related_entry_code
1 ChemSpider 89864
